data_1557046
loop_
_publ_author_name
'Andersen, Peter'
'Bengaard, Hanne'
'Glerup, Jorgen'
'Gumm, Andreas'
'Larsen, Sine'

_publ_section_title
;
 Synthesis and Characterization of a Dinuclear Chromium(III) Complex with
 Two Amido Bridges and One Hydroxo Bridge. Crystal Structure of
 Na[(tacn)Cr(mu-NH2)2(mu-OH)Cr(tacn)](ClO4)4.H2O (tacn =
 1,4,7-Triazacyclononane)
;
_journal_name_full 'Acta Chemica Scandinavica'
_journal_page_first 1313
_journal_page_last 1321
_journal_paper_doi 10.3891/acta.chem.scand.52-1313
_journal_volume 52
_journal_year 1998
_chemical_formula_sum 'C12 H35 Cl4 Cr2 N8 Na O18'
_chemical_formula_weight 848.24
_space_group_IT_number 14
_space_group_name_Hall '-P 2yab'
_space_group_name_H-M_alt 'P 1 21/a 1'
_symmetry_cell_setting monoclinic
_symmetry_Int_Tables_number 14
_symmetry_space_group_name_Hall '-P 2yab'
_symmetry_space_group_name_H-M 'P 1 21/a 1'
_cell_angle_alpha 90.
_cell_angle_beta 90.244(11)
_cell_angle_gamma 90.
_cell_formula_units_Z 8
_cell_length_a 14.417(2)
_cell_length_b 18.045(2)
_cell_length_c 23.480(3)
_cell_volume 6108.4(13)
_diffrn_ambient_temperature 293
_diffrn_radiation_probe x-ray
_diffrn_radiation_type MoK\a
_diffrn_radiation_wavelength 0.71069
_exptl_absorpt_coefficient_mu 1.0039
_exptl_crystal_density_diffrn 1.836
_exptl_crystal_F_000 3440
_refine_ls_goodness_of_fit_ref 1.229
_refine_ls_number_parameters 811
_refine_ls_number_reflns 6367
_refine_ls_R_factor_gt 0.0894
_refine_ls_wR_factor_gt 0.1649
_cod_data_source_file Acta-Chem-Scand-1998-52-1313.cif
_cod_data_source_block 1
_cod_original_sg_symbol_H-M 'P 21/a'
_cod_database_code 1557046

loop_
_space_group_symop_id
_space_group_symop_operation_xyz
1 x,y,z
2 1/2-x,1/2+y,-z
3 -x,-y,-z
4 1/2+x,1/2-y,z

loop_
_atom_site_label
_atom_site_type_symbol
_atom_site_thermal_displace_type
_atom_site_fract_x
_atom_site_fract_y
_atom_site_fract_z
_atom_site_occupancy
_atom_site_U_iso_or_equiv
_atom_site_calc_flag
_atom_site_refinement_flags
_atom_site_disorder_assembly
_atom_site_disorder_group
Cr1A Cr Uiso 0.82699(10) 0.41685(8) 0.34994(5) 1.000 0.0207(3) . . . .
Cr2A Cr Uiso 0.80321(10) 0.54606(8) 0.39529(5) 1.000 0.0226(3) . . . .
Cr1B Cr Uiso 0.18066(11) 0.44360(8) 0.10490(6) 1.000 0.0288(4) . . . .
Cr2B Cr Uiso 0.14734(10) 0.57331(8) 0.14786(5) 1.000 0.0254(3) . . . .
Cl8 Cl Uiso 0.7701(2) 0.5778(2) 0.18834(10) 1.000 0.0425(6) . . . .
Cl2 Cl Uiso 0.8264(2) 0.3900(2) 0.07046(10) 1.000 0.0460(6) . . . .
Cl3 Cl Uiso 0.4406(2) 0.6117(2) 0.05361(10) 1.000 0.0456(6) . . . .
O1A O Uiso 0.8563(4) 0.4535(3) 0.4269(2) 1.000 0.0285(14) . . . .
Cl1 Cl Uiso 0.1846(2) 0.42796(12) 0.30681(8) 1.000 0.0349(5) . . . .
N1A N Uiso 0.8815(5) 0.5153(4) 0.3280(2) 1.000 0.025(2) . . . .
N2A N Uiso 0.7100(5) 0.4772(4) 0.3587(3) 1.000 0.031(2) . . . .
N11A N Uiso 0.8032(5) 0.3740(4) 0.2679(3) 1.000 0.032(2) . . . .
N12A N Uiso 0.7728(5) 0.3142(4) 0.3736(3) 1.000 0.030(2) . . . .
N13A N Uiso 0.9478(5) 0.3539(4) 0.3427(3) 1.000 0.026(2) . . . .
N21A N Uiso 0.7539(5) 0.6453(4) 0.3634(3) 1.000 0.033(2) . . . .
N22A N Uiso 0.7233(5) 0.5767(4) 0.4653(3) 1.000 0.029(2) . . . .
N23A N Uiso 0.8974(5) 0.6159(4) 0.4339(3) 1.000 0.028(2) . . . .
O1B O Uiso 0.1384(5) 0.5364(4) 0.0695(2) 1.000 0.038(2) . . . .
C11A C Uiso 0.7502(7) 0.3037(5) 0.2700(4) 1.000 0.034(2) . . . .
C12A C Uiso 0.7043(7) 0.2960(6) 0.3282(4) 1.000 0.039(2) . . . .
C13A C Uiso 0.8471(7) 0.2577(5) 0.3823(4) 1.000 0.038(2) . . . .
C14A C Uiso 0.9399(7) 0.2950(5) 0.3869(4) 1.000 0.034(2) . . . .
C15A C Uiso 0.9570(7) 0.3227(5) 0.2839(3) 1.000 0.035(2) . . . .
C16A C Uiso 0.8970(7) 0.3649(5) 0.2430(3) 1.000 0.033(2) . . . .
C21A C Uiso 0.6810(7) 0.6774(6) 0.4010(4) 1.000 0.038(2) . . . .
C22A C Uiso 0.6446(6) 0.6200(5) 0.4402(4) 1.000 0.037(2) . . . .
C23A C Uiso 0.7778(7) 0.6195(6) 0.5069(3) 1.000 0.038(2) . . . .
C24A C Uiso 0.8809(7) 0.6113(5) 0.4966(3) 1.000 0.036(2) . . . .
C25A C Uiso 0.8911(7) 0.6927(5) 0.4110(4) 1.000 0.035(2) . . . .
C26A C Uiso 0.8369(7) 0.6935(5) 0.3564(4) 1.000 0.032(2) . . . .
N1B N Uiso 0.0824(5) 0.4763(4) 0.1604(3) 1.000 0.034(2) . . . .
N2B N Uiso 0.2605(5) 0.5098(4) 0.1543(3) 1.000 0.030(2) . . . .
Cl4 Cl Uiso 0.4936(2) 0.63619(13) 0.28480(9) 1.000 0.0351(5) . . . .
N11B N Uiso 0.2156(6) 0.3440(4) 0.1421(3) 1.000 0.040(2) . . . .
N12B N Uiso 0.2849(6) 0.4136(5) 0.0481(3) 1.000 0.041(2) . . . .
N13B N Uiso 0.1022(6) 0.3737(4) 0.0531(3) 1.000 0.036(2) . . . .
N21B N Uiso 0.1498(5) 0.6151(4) 0.2306(3) 1.000 0.030(2) . . . .
N22B N Uiso 0.2146(6) 0.6725(4) 0.1298(3) 1.000 0.038(2) . . . .
N23B N Uiso 0.0306(5) 0.6412(4) 0.1425(3) 1.000 0.036(2) . . . .
C12B C Uiso 0.3509(7) 0.3705(7) 0.0819(4) 1.000 0.048(3) . . . .
C13B C Uiso 0.2464(9) 0.3731(6) -0.0020(4) 1.000 0.050(3) . . . .
C14B C Uiso 0.1427(8) 0.3802(6) -0.0048(4) 1.000 0.053(3) . . . .
C15B C Uiso 0.0991(8) 0.2958(6) 0.0746(4) 1.000 0.053(3) . . . .
C16B C Uiso 0.1332(8) 0.2949(6) 0.1355(4) 1.000 0.052(3) . . . .
C21B C Uiso 0.2075(7) 0.6826(6) 0.2349(4) 1.000 0.039(2) . . . .
C22B C Uiso 0.2690(7) 0.6889(6) 0.1827(4) 1.000 0.042(3) . . . .
C23B C Uiso 0.1462(8) 0.7317(6) 0.1128(4) 1.000 0.050(3) . . . .
C24B C Uiso 0.0547(8) 0.6977(6) 0.0985(4) 1.000 0.051(3) . . . .
C25B C Uiso 0.0070(7) 0.6741(6) 0.1985(4) 1.000 0.041(2) . . . .
C26B C Uiso 0.0505(7) 0.6299(5) 0.2452(4) 1.000 0.038(2) . . . .
O81 O Uiso 0.7754(6) 0.6317(4) 0.2330(3) 1.000 0.058(2) . . . .
O82 O Uiso 0.806(2) 0.620(2) 0.1382(10) 0.29(2) 0.046(8) . . . .
O82' O Uiso 0.7052(8) 0.5991(7) 0.1480(5) 0.72(2) 0.065(4) . . . .
O83 O Uiso 0.8580(10) 0.5397(9) 0.1905(8) 0.63(3) 0.070(6) . . . .
O83' O Uiso 0.848(2) 0.563(2) 0.1538(13) 0.37(3) 0.067(10) . . . .
O84 O Uiso 0.7207(8) 0.5148(5) 0.2116(5) 1.000 0.113(4) . . . .
C116 C Uiso 0.3013(9) 0.3137(6) 0.1167(5) 1.000 0.056(3) . . . .
Cl5 Cl Uiso 0.4032(2) 0.63808(14) 0.50546(9) 1.000 0.0358(5) . . . .
O21 O Uiso 0.7668(6) 0.3678(4) 0.1163(3) 1.000 0.069(3) . . . .
O22 O Uiso 0.8408(8) 0.3303(5) 0.0316(4) 1.000 0.091(3) . . . .
O23 O Uiso 0.7788(6) 0.4482(5) 0.0396(3) 1.000 0.076(3) . . . .
O24 O Uiso 0.9118(12) 0.436(2) 0.0855(8) 0.52(4) 0.067(7) . . . .
O24' O Uiso 0.9111(12) 0.396(2) 0.0963(8) 0.48(4) 0.050(7) . . . .
Cl6 Cl Uiso 0.1537(2) 0.60147(13) 0.41958(9) 1.000 0.0344(5) . . . .
O31 O Uiso 0.3755(6) 0.6713(5) 0.0477(4) 1.000 0.081(3) . . . .
O32 O Uiso 0.5290(9) 0.6321(6) 0.0369(5) 0.72(3) 0.060(5) . . . .
O32' O Uiso 0.475(3) 0.632(2) 0.001(2) 0.28(3) 0.11(2) . . . .
O33 O Uiso 0.4110(8) 0.5464(5) 0.0243(4) 1.000 0.100(4) . . . .
O34 O Uiso 0.4460(8) 0.5922(6) 0.1122(3) 1.000 0.103(4) . . . .
Cl7 Cl Uiso 0.4891(2) 0.38555(14) 0.24116(10) 1.000 0.0483(7) . . . .
O11 O Uiso 0.2121(5) 0.3737(4) 0.2660(3) 1.000 0.047(2) . . . .
O12 O Uiso 0.0943(5) 0.4575(4) 0.2889(3) 1.000 0.046(2) . . . .
O13 O Uiso 0.2492(5) 0.4884(4) 0.3079(3) 1.000 0.047(2) . . . .
O14 O Uiso 0.1725(6) 0.3942(4) 0.3607(3) 1.000 0.060(2) . . . .
O41 O Uiso 0.5169(6) 0.7096(4) 0.3028(3) 1.000 0.059(2) . . . .
O42 O Uiso 0.5035(6) 0.6306(4) 0.2247(3) 1.000 0.066(3) . . . .
O43 O Uiso 0.3998(5) 0.6228(5) 0.2995(3) 1.000 0.061(2) . . . .
O44 O Uiso 0.5530(6) 0.5829(4) 0.3121(3) 1.000 0.065(2) . . . .
O51 O Uiso 0.4168(5) 0.6308(4) 0.4449(2) 1.000 0.040(2) . . . .
O52 O Uiso 0.4014(5) 0.5651(4) 0.5307(3) 1.000 0.055(2) . . . .
O53 O Uiso 0.4753(6) 0.6788(5) 0.5299(3) 1.000 0.069(3) . . . .
O54 O Uiso 0.3146(6) 0.6750(5) 0.5151(3) 1.000 0.071(3) . . . .
O61 O Uiso 0.1180(5) 0.6527(4) 0.4610(3) 1.000 0.048(2) . . . .
O62 O Uiso 0.2109(5) 0.5469(4) 0.4466(3) 1.000 0.040(2) . . . .
O63 O Uiso 0.2074(5) 0.6389(4) 0.3776(3) 1.000 0.050(2) . . . .
O64 O Uiso 0.0766(5) 0.5643(5) 0.3926(3) 1.000 0.061(2) . . . .
O71 O Uiso 0.4335(5) 0.4426(5) 0.2182(3) 1.000 0.067(3) . . . .
O72 O Uiso 0.4687(7) 0.3712(5) 0.2999(3) 1.000 0.080(3) . . . .
O73 O Uiso 0.4880(8) 0.3197(5) 0.2082(3) 1.000 0.097(4) . . . .
O74 O Uiso 0.5837(7) 0.4131(6) 0.2391(4) 1.000 0.090(3) . . . .
Ow1 O Uiso 0.4182(6) 0.4481(4) 0.4008(3) 1.000 0.064(2) . . . .
Na1 Na Uiso 0.3438(3) 0.5535(2) 0.3766(2) 1.000 0.0414(9) . . . .
Ow2 O Uiso 0.5846(6) 0.4433(5) 0.1013(3) 1.000 0.062(2) . . . .
Na2 Na Uiso 0.5517(3) 0.5269(2) 0.1725(2) 1.000 0.0428(10) . . . .

loop_
_atom_type_symbol
_atom_type_description
_atom_type_scat_dispersion_real
_atom_type_scat_dispersion_imag
_atom_type_scat_source
C C 0.0033 0.0016 ' International Tables Vol C Tables 4.2.6.8 and 6.1.1.4'
Cl Cl 0.1484 0.1585 ' International Tables Vol C Tables 4.2.6.8 and 6.1.1.4'
Cr Cr 0.3209 0.6236 ' International Tables Vol C Tables 4.2.6.8 and 6.1.1.4'
N N 0.0061 0.0033 ' International Tables Vol C Tables 4.2.6.8 and 6.1.1.4'
Na Na 0.0362 0.0249 ' International Tables Vol C Tables 4.2.6.8 and 6.1.1.4'
O O 0.0106 0.0060 ' International Tables Vol C Tables 4.2.6.8 and 6.1.1.4'

loop_
_geom_angle_atom_site_label_1
_geom_angle_atom_site_label_2
_geom_angle_atom_site_label_3
_geom_angle
_geom_angle_site_symmetry_1
_geom_angle_site_symmetry_2
_geom_angle_site_symmetry_3
_geom_angle_publ_flag
Cr2A Cr1A O1A 49.28(16) . . . yes
Cr2A Cr1A N1A 50.33(17) . . . yes
Cr2A Cr1A N2A 50.2(2) . . . yes
Cr2A Cr1A N11A 133.4(2) . . . yes
Cr2A Cr1A N12A 129.8(2) . . . yes
Cr2A Cr1A N13A 129.5(2) . . . yes
O1A Cr1A N1A 81.7(2) . . . yes
O1A Cr1A N2A 84.3(3) . . . yes
O1A Cr1A N11A 176.5(3) . . . yes
O1A Cr1A N12A 97.6(3) . . . yes
O1A Cr1A N13A 94.7(3) . . . yes
N1A Cr1A N2A 82.9(3) . . . yes
N1A Cr1A N11A 98.8(2) . . . yes
N1A Cr1A N12A 178.9(3) . . . yes
N1A Cr1A N13A 97.6(3) . . . yes
N2A Cr1A N11A 99.1(3) . . . yes
N2A Cr1A N12A 97.9(3) . . . yes
N2A Cr1A N13A 178.8(3) . . . yes
N11A Cr1A N12A 81.8(3) . . . yes
N11A Cr1A N13A 81.8(3) . . . yes
N12A Cr1A N13A 81.5(3) . . . yes
Cr1A Cr2A O1A 48.88(15) . . . yes
Cr1A Cr2A N1A 49.9(2) . . . yes
Cr1A Cr2A N2A 50.2(2) . . . yes
Cr1A Cr2A N21A 132.7(2) . . . yes
Cr1A Cr2A N22A 129.6(2) . . . yes
Cr1A Cr2A N23A 130.1(2) . . . yes
O1A Cr2A N1A 81.1(2) . . . yes
O1A Cr2A N2A 84.0(3) . . . yes
O1A Cr2A N21A 177.1(3) . . . yes
O1A Cr2A N22A 98.2(3) . . . yes
O1A Cr2A N23A 95.6(3) . . . yes
N1A Cr2A N2A 82.6(3) . . . yes
N1A Cr2A N21A 98.5(3) . . . yes
N1A Cr2A N22A 179.3(3) . . . yes
N1A Cr2A N23A 98.2(3) . . . yes
N2A Cr2A N21A 98.7(3) . . . yes
N2A Cr2A N22A 97.5(3) . . . yes
N2A Cr2A N23A 179.1(3) . . . yes
N21A Cr2A N22A 82.3(3) . . . yes
N21A Cr2A N23A 81.6(3) . . . yes
N22A Cr2A N23A 81.7(3) . . . yes
N1B Cr1B N12B 177.8(3) . . . yes
N1B Cr1B N13B 100.0(3) . . . yes
Cr2B Cr1B O1B 48.56(16) . . . yes
Cr2B Cr1B N1B 49.7(2) . . . yes
Cr2B Cr1B N2B 49.4(2) . . . yes
Cr2B Cr1B N11B 131.9(2) . . . yes
Cr2B Cr1B N12B 128.2(3) . . . yes
Cr2B Cr1B N13B 132.3(2) . . . yes
O1B Cr1B N1B 78.9(3) . . . yes
O1B Cr1B N2B 85.1(3) . . . yes
O1B Cr1B N11B 176.1(3) . . . yes
O1B Cr1B N12B 100.0(3) . . . yes
O1B Cr1B N13B 95.9(3) . . . yes
N1B Cr1B N2B 81.7(3) . . . yes
N1B Cr1B N11B 98.8(3) . . . yes
N12B Cr1B N13B 82.0(3) . . . yes
N2B Cr1B N13B 178.2(3) . . . yes
N2B Cr1B N11B 97.7(3) . . . yes
N2B Cr1B N12B 96.3(3) . . . yes
N11B Cr1B N12B 82.5(3) . . . yes
N11B Cr1B N13B 81.4(3) . . . yes
O1B Cr2B N23B 95.3(3) . . . yes
O1B Cr2B N22B 97.5(3) . . . yes
Cr1B Cr2B O1B 48.7(2) . . . yes
Cr1B Cr2B N1B 50.0(2) . . . yes
Cr1B Cr2B N2B 50.2(2) . . . yes
Cr1B Cr2B N21B 133.4(2) . . . yes
Cr1B Cr2B N22B 127.6(2) . . . yes
Cr1B Cr2B N23B 131.1(2) . . . yes
O1B Cr2B N1B 79.2(3) . . . yes
O1B Cr2B N2B 85.8(3) . . . yes
O1B Cr2B N21B 176.9(3) . . . yes
N2B Cr2B N23B 178.7(3) . . . yes
N1B Cr2B N2B 82.5(3) . . . yes
N1B Cr2B N21B 100.7(3) . . . yes
N1B Cr2B N22B 176.7(3) . . . yes
N1B Cr2B N23B 98.3(3) . . . yes
N2B Cr2B N21B 97.3(3) . . . yes
N2B Cr2B N22B 97.3(3) . . . yes
N22B Cr2B N23B 81.9(3) . . . yes
N21B Cr2B N22B 82.7(3) . . . yes
N21B Cr2B N23B 81.6(3) . . . yes
O81 Cl8 O83 104.7(8) . . . yes
O81 Cl8 O83' 120.6(14) . . . yes
O82' Cl8 O84 98.3(7) . . . yes
O83 Cl8 O84 92.6(8) . . . yes
O81 Cl8 O82' 110.3(6) . . . yes
O83' Cl8 O84 117.4(15) . . . yes
O81 Cl8 O84 106.4(6) . . . yes
O81 Cl8 O82 102.3(13) . . . yes
O82 Cl8 O84 150.2(13) . . . yes
O22 Cl2 O23 107.3(5) . . . yes
O22 Cl2 O24 116.1(11) . . . yes
O21 Cl2 O24' 103.1(9) . . . yes
O23 Cl2 O24' 125.9(15) . . . yes
O21 Cl2 O22 110.9(5) . . . yes
O21 Cl2 O23 107.1(5) . . . yes
O21 Cl2 O24 117.6(8) . . . yes
O22 Cl2 O24' 102.2(13) . . . yes
O23 Cl2 O24 95.8(12) . . . yes
O32 Cl3 O34 107.1(7) . . . yes
O31 Cl3 O32' 87.3(17) . . . yes
O32 Cl3 O33 110.9(7) . . . yes
O31 Cl3 O33 112.2(6) . . . yes
O31 Cl3 O34 108.2(6) . . . yes
O33 Cl3 O34 106.1(6) . . . yes
O31 Cl3 O32 112.1(6) . . . yes
O32' Cl3 O34 155.8(19) . . . yes
O32' Cl3 O33 84.0(17) . . . yes
Cr1A O1A Cr2A 81.9(2) . . . yes
O12 Cl1 O14 107.5(5) . . . yes
O11 Cl1 O12 107.8(4) . . . yes
O11 Cl1 O13 110.6(4) . . . yes
O13 Cl1 O14 113.2(4) . . . yes
O12 Cl1 O13 107.7(4) . . . yes
O11 Cl1 O14 109.9(4) . . . yes
Cr1A N1A Cr2A 79.8(2) . . . yes
Cr1A N2A Cr2A 79.7(3) . . . yes
Cr1A N11A C16A 104.8(5) . . . yes
C11A N11A C16A 112.9(7) . . . yes
Cr1A N11A C11A 111.5(5) . . . yes
Cr1A N12A C13A 111.9(5) . . . yes
C12A N12A C13A 114.9(7) . . . yes
Cr1A N12A C12A 104.7(6) . . . yes
Cr1A N13A C15A 110.9(5) . . . yes
C14A N13A C15A 112.4(7) . . . yes
Cr1A N13A C14A 105.4(5) . . . yes
Cr2A N21A C26A 105.7(5) . . . yes
Cr2A N21A C21A 111.4(6) . . . yes
C21A N21A C26A 114.0(7) . . . yes
C22A N22A C23A 112.9(7) . . . yes
Cr2A N22A C23A 111.6(5) . . . yes
Cr2A N22A C22A 104.4(5) . . . yes
Cr2A N23A C24A 107.0(5) . . . yes
C24A N23A C25A 113.4(7) . . . yes
Cr2A N23A C25A 111.8(5) . . . yes
Cr1B O1B Cr2B 82.7(2) . . . yes
N11A C11A C12A 109.5(8) . . . yes
N12A C12A C11A 109.4(8) . . . yes
N12A C13A C14A 110.0(7) . . . yes
N13A C14A C13A 109.9(8) . . . yes
N13A C15A C16A 110.3(7) . . . yes
N11A C16A C15A 109.2(6) . . . yes
N21A C21A C22A 110.4(8) . . . yes
N22A C22A C21A 109.8(7) . . . yes
N22A C23A C24A 111.4(7) . . . yes
N23A C24A C23A 108.2(7) . . . yes
N23A C25A C26A 110.4(7) . . . yes
N21A C26A C25A 108.4(7) . . . yes
Cr1B N1B Cr2B 80.3(3) . . . yes
Cr1B N2B Cr2B 80.4(3) . . . yes
O41 Cl4 O44 110.5(5) . . . yes
O42 Cl4 O43 109.2(5) . . . yes
O42 Cl4 O44 109.5(5) . . . yes
O43 Cl4 O44 110.2(5) . . . yes
O41 Cl4 O42 109.5(4) . . . yes
O41 Cl4 O43 108.0(5) . . . yes
Cr1B N11B C16B 106.3(6) . . . yes
C16B N11B C116 113.9(8) . . . yes
Cr1B N11B C116 110.8(6) . . . yes
Cr1B N12B C13B 111.4(7) . . . yes
C12B N12B C13B 114.0(9) . . . yes
Cr1B N12B C12B 105.1(5) . . . yes
Cr1B N13B C15B 112.9(6) . . . yes
C14B N13B C15B 113.3(7) . . . yes
Cr1B N13B C14B 105.8(6) . . . yes
Cr2B N21B C26B 105.4(5) . . . yes
C21B N21B C26B 112.1(7) . . . yes
Cr2B N21B C21B 111.7(5) . . . yes
Cr2B N22B C23B 111.0(6) . . . yes
C22B N22B C23B 114.8(7) . . . yes
Cr2B N22B C22B 104.1(5) . . . yes
Cr2B N23B C24B 104.6(6) . . . yes
Cr2B N23B C25B 111.7(6) . . . yes
C24B N23B C25B 113.3(7) . . . yes
N12B C12B C116 110.5(9) . . . yes
N12B C13B C14B 111.1(9) . . . yes
N13B C14B C13B 110.4(8) . . . yes
N13B C15B C16B 108.7(8) . . . yes
N11B C16B C15B 110.4(8) . . . yes
N21B C21B C22B 109.7(8) . . . yes
N22B C22B C21B 110.4(8) . . . yes
N22B C23B C24B 110.2(9) . . . yes
N23B C24B C23B 109.5(8) . . . yes
N23B C25B C26B 109.9(8) . . . yes
N21B C26B C25B 109.1(8) . . . yes
N11B C116 C12B 111.7(9) . . . yes
O51 Cl5 O52 108.9(4) . . . yes
O51 Cl5 O53 110.5(5) . . . yes
O51 Cl5 O54 108.5(4) . . . yes
O52 Cl5 O53 109.0(5) . . . yes
O52 Cl5 O54 109.6(5) . . . yes
O53 Cl5 O54 110.3(5) . . . yes
O61 Cl6 O62 110.5(4) . . . yes
O61 Cl6 O63 111.1(4) . . . yes
O61 Cl6 O64 108.6(5) . . . yes
O62 Cl6 O63 108.6(4) . . . yes
O62 Cl6 O64 108.4(5) . . . yes
O63 Cl6 O64 109.7(4) . . . yes
O71 Cl7 O72 112.4(5) . . . yes
O71 Cl7 O73 113.5(5) . . . yes
O71 Cl7 O74 105.6(5) . . . yes
O72 Cl7 O73 111.8(5) . . . yes
O72 Cl7 O74 106.9(6) . . . yes
O73 Cl7 O74 106.1(6) . . . yes

loop_
_geom_bond_atom_site_label_1
_geom_bond_atom_site_label_2
_geom_bond_distance
_geom_bond_site_symmetry_1
_geom_bond_site_symmetry_2
_geom_bond_publ_flag
Cr1A Cr2A 2.587(2) . . yes
Cr1A O1A 1.968(5) . . yes
Cr1A N1A 2.011(7) . . yes
Cr1A N2A 2.019(7) . . yes
Cr1A N11A 2.103(7) . . yes
Cr1A N12A 2.087(7) . . yes
Cr1A N13A 2.087(7) . . yes
Cr2A O1A 1.980(6) . . yes
Cr2A N1A 2.023(6) . . yes
Cr2A N2A 2.019(7) . . yes
Cr2A N21A 2.066(7) . . yes
Cr2A N22A 2.086(7) . . yes
Cr2A N23A 2.060(7) . . yes
Cr1B N11B 2.060(7) . . yes
Cr1B N12B 2.085(8) . . yes
Cr1B N13B 2.083(8) . . yes
Cr1B Cr2B 2.594(2) . . yes
Cr1B O1B 1.965(7) . . yes
Cr1B N1B 2.017(7) . . yes
Cr1B N2B 2.021(7) . . yes
Cr2B N23B 2.085(7) . . yes
Cr2B N1B 2.008(7) . . yes
Cr2B N2B 1.999(7) . . yes
Cr2B O1B 1.961(5) . . yes
Cr2B N22B 2.080(8) . . yes
Cr2B N21B 2.084(7) . . yes
Cl8 O82 1.50(3) . . yes
Cl8 O84 1.450(11) . . yes
Cl8 O83 1.442(15) . . yes
Cl8 O81 1.432(8) . . yes
Cl8 O83' 1.41(3) . . yes
Cl8 O82' 1.383(12) . . yes
Cl2 O24' 1.366(18) . . yes
Cl2 O24 1.53(2) . . yes
Cl2 O21 1.437(8) . . yes
Cl2 O22 1.428(10) . . yes
Cl2 O23 1.447(9) . . yes
Cl3 O33 1.429(10) . . yes
Cl3 O32' 1.38(5) . . yes
Cl3 O31 1.434(9) . . yes
Cl3 O32 1.385(13) . . yes
Cl3 O34 1.422(8) . . yes
Cl1 O12 1.467(8) . . yes
Cl1 O11 1.427(7) . . yes
Cl1 O13 1.434(8) . . yes
Cl1 O14 1.416(7) . . yes
N11A C16A 1.485(12) . . yes
N11A C11A 1.482(12) . . yes
N12A C13A 1.492(12) . . yes
N12A C12A 1.487(12) . . yes
N13A C14A 1.490(12) . . yes
N13A C15A 1.497(10) . . yes
N21A C21A 1.493(12) . . yes
N21A C26A 1.489(12) . . yes
N22A C23A 1.470(12) . . yes
N22A C22A 1.497(11) . . yes
N23A C24A 1.495(10) . . yes
N23A C25A 1.489(12) . . yes
C11A C12A 1.527(13) . . no
C13A C14A 1.501(14) . . no
C15A C16A 1.498(12) . . no
C21A C22A 1.483(14) . . no
C23A C24A 1.514(14) . . no
C25A C26A 1.499(14) . . no
Cl4 O42 1.423(7) . . yes
Cl4 O43 1.418(8) . . yes
Cl4 O41 1.430(8) . . yes
Cl4 O44 1.437(8) . . yes
N11B C16B 1.490(14) . . yes
N11B C116 1.479(15) . . yes
N12B C12B 1.461(14) . . yes
N12B C13B 1.490(13) . . yes
N13B C14B 1.487(12) . . yes
N13B C15B 1.494(13) . . yes
N21B C21B 1.478(13) . . yes
N21B C26B 1.498(12) . . yes
N22B C22B 1.496(12) . . yes
N22B C23B 1.507(14) . . yes
N23B C24B 1.494(12) . . yes
N23B C25B 1.484(12) . . yes
C12B C116 1.495(16) . . no
C13B C14B 1.502(17) . . no
C15B C16B 1.510(14) . . no
C21B C22B 1.520(14) . . no
C23B C24B 1.492(16) . . no
C25B C26B 1.492(14) . . no
Cl5 O51 1.442(5) . . yes
Cl5 O52 1.444(8) . . yes
Cl5 O53 1.395(9) . . yes
Cl5 O54 1.459(9) . . yes
Cl6 O61 1.439(8) . . yes
Cl6 O62 1.431(8) . . yes
Cl6 O63 1.426(8) . . yes
Cl6 O64 1.443(8) . . yes
Cl7 O71 1.410(9) . . yes
Cl7 O72 1.435(8) . . yes
Cl7 O73 1.418(9) . . yes
Cl7 O74 1.453(11) . . yes

loop_
_geom_torsion_atom_site_label_1
_geom_torsion_atom_site_label_2
_geom_torsion_atom_site_label_3
_geom_torsion_atom_site_label_4
_geom_torsion
_geom_torsion_site_symmetry_1
_geom_torsion_site_symmetry_2
_geom_torsion_site_symmetry_3
_geom_torsion_site_symmetry_4
_geom_torsion_publ_flag
O1A Cr1A Cr2A N1A 117.8(3) . . . . no
O1A Cr1A Cr2A N2A -123.3(3) . . . . no
O1A Cr1A Cr2A N21A 176.8(4) . . . . no
O1A Cr1A Cr2A N22A -61.4(3) . . . . no
O1A Cr1A Cr2A N23A 55.6(3) . . . . no
N1A Cr1A Cr2A O1A -117.8(3) . . . . no
N1A Cr1A Cr2A N2A 118.9(4) . . . . no
N1A Cr1A Cr2A N21A 59.0(4) . . . . no
N1A Cr1A Cr2A N22A -179.2(4) . . . . no
N1A Cr1A Cr2A N23A -62.3(4) . . . . no
N2A Cr1A Cr2A O1A 123.3(3) . . . . no
N2A Cr1A Cr2A N1A -118.9(4) . . . . no
N2A Cr1A Cr2A N21A -60.0(4) . . . . no
N2A Cr1A Cr2A N22A 61.8(4) . . . . no
N2A Cr1A Cr2A N23A 178.8(4) . . . . no
N11A Cr1A Cr2A O1A -177.0(4) . . . . no
N11A Cr1A Cr2A N1A -59.2(4) . . . . no
N11A Cr1A Cr2A N2A 59.7(4) . . . . no
N11A Cr1A Cr2A N21A -0.3(4) . . . . no
N11A Cr1A Cr2A N22A 121.5(4) . . . . no
N11A Cr1A Cr2A N23A -121.5(4) . . . . no
N12A Cr1A Cr2A O1A 60.7(3) . . . . no
N12A Cr1A Cr2A N1A 178.6(4) . . . . no
N12A Cr1A Cr2A N2A -62.5(4) . . . . no
N12A Cr1A Cr2A N21A -122.5(4) . . . . no
N12A Cr1A Cr2A N22A -0.7(4) . . . . no
N12A Cr1A Cr2A N23A 116.3(4) . . . . no
N13A Cr1A Cr2A O1A -55.2(3) . . . . no
N13A Cr1A Cr2A N1A 62.6(4) . . . . no
N13A Cr1A Cr2A N2A -178.5(4) . . . . no
N13A Cr1A Cr2A N21A 121.6(4) . . . . no
N13A Cr1A Cr2A N22A -116.7(4) . . . . no
N13A Cr1A Cr2A N23A 0.4(4) . . . . no
N1A Cr1A O1A Cr2A 43.5(2) . . . . no
N2A Cr1A O1A Cr2A -40.2(2) . . . . no
N12A Cr1A O1A Cr2A -137.5(2) . . . . no
N13A Cr1A O1A Cr2A 140.5(2) . . . . no
O1A Cr1A N1A Cr2A -42.6(2) . . . . no
N2A Cr1A N1A Cr2A 42.6(3) . . . . no
N11A Cr1A N1A Cr2A 140.8(2) . . . . no
N13A Cr1A N1A Cr2A -136.3(2) . . . . no
O1A Cr1A N2A Cr2A 39.6(2) . . . . no
N1A Cr1A N2A Cr2A -42.8(2) . . . . no
N11A Cr1A N2A Cr2A -140.6(3) . . . . no
N12A Cr1A N2A Cr2A 136.5(3) . . . . no
Cr2A Cr1A N11A C11A -130.3(5) . . . . no
Cr2A Cr1A N11A C16A 107.3(5) . . . . no
N1A Cr1A N11A C11A -172.3(6) . . . . no
N1A Cr1A N11A C16A 65.3(5) . . . . no
N2A Cr1A N11A C11A -88.1(6) . . . . no
N2A Cr1A N11A C16A 149.5(5) . . . . no
N12A Cr1A N11A C11A 8.7(6) . . . . no
N12A Cr1A N11A C16A -113.8(5) . . . . no
N13A Cr1A N11A C11A 91.2(6) . . . . no
N13A Cr1A N11A C16A -31.3(5) . . . . no
Cr2A Cr1A N12A C12A 109.1(5) . . . . no
Cr2A Cr1A N12A C13A -125.8(5) . . . . no
O1A Cr1A N12A C12A 150.9(5) . . . . no
O1A Cr1A N12A C13A -84.0(6) . . . . no
N2A Cr1A N12A C12A 65.6(6) . . . . no
N2A Cr1A N12A C13A -169.3(6) . . . . no
N11A Cr1A N12A C12A -32.5(5) . . . . no
N11A Cr1A N12A C13A 92.6(6) . . . . no
N13A Cr1A N12A C12A -115.4(6) . . . . no
N13A Cr1A N12A C13A 9.7(6) . . . . no
Cr2A Cr1A N13A C14A 103.8(5) . . . . no
Cr2A Cr1A N13A C15A -134.4(5) . . . . no
O1A Cr1A N13A C14A 65.1(5) . . . . no
O1A Cr1A N13A C15A -173.0(5) . . . . no
N1A Cr1A N13A C14A 147.3(5) . . . . no
N1A Cr1A N13A C15A -90.8(5) . . . . no
N11A Cr1A N13A C14A -114.8(6) . . . . no
N11A Cr1A N13A C15A 7.1(5) . . . . no
N12A Cr1A N13A C14A -32.0(5) . . . . no
N12A Cr1A N13A C15A 90.0(6) . . . . no
N1A Cr2A O1A Cr1A -43.2(2) . . . . no
N2A Cr2A O1A Cr1A 40.2(2) . . . . no
N22A Cr2A O1A Cr1A 136.9(2) . . . . no
N23A Cr2A O1A Cr1A -140.7(2) . . . . no
O1A Cr2A N1A Cr1A 42.4(2) . . . . no
N2A Cr2A N1A Cr1A -42.7(3) . . . . no
N21A Cr2A N1A Cr1A -140.5(2) . . . . no
N23A Cr2A N1A Cr1A 136.9(3) . . . . no
O1A Cr2A N2A Cr1A -39.3(2) . . . . no
N1A Cr2A N2A Cr1A 42.5(2) . . . . no
N21A Cr2A N2A Cr1A 139.9(3) . . . . no
N22A Cr2A N2A Cr1A -136.8(3) . . . . no
Cr1A Cr2A N21A C21A 130.2(5) . . . . no
Cr1A Cr2A N21A C26A -105.5(5) . . . . no
N1A Cr2A N21A C21A 171.7(6) . . . . no
N1A Cr2A N21A C26A -64.0(6) . . . . no
N2A Cr2A N21A C21A 87.9(6) . . . . no
N2A Cr2A N21A C26A -147.8(5) . . . . no
N22A Cr2A N21A C21A -8.5(6) . . . . no
N22A Cr2A N21A C26A 115.8(6) . . . . no
N23A Cr2A N21A C21A -91.2(6) . . . . no
N23A Cr2A N21A C26A 33.1(5) . . . . no
Cr1A Cr2A N22A C22A -109.7(5) . . . . no
Cr1A Cr2A N22A C23A 128.0(5) . . . . no
O1A Cr2A N22A C22A -151.7(5) . . . . no
O1A Cr2A N22A C23A 86.1(6) . . . . no
N2A Cr2A N22A C22A -66.7(5) . . . . no
N2A Cr2A N22A C23A 171.1(6) . . . . no
N21A Cr2A N22A C22A 31.2(5) . . . . no
N21A Cr2A N22A C23A -91.1(6) . . . . no
N23A Cr2A N22A C22A 113.8(5) . . . . no
N23A Cr2A N22A C23A -8.5(6) . . . . no
Cr1A Cr2A N23A C24A -105.0(5) . . . . no
Cr1A Cr2A N23A C25A 130.3(5) . . . . no
O1A Cr2A N23A C24A -66.4(5) . . . . no
O1A Cr2A N23A C25A 168.9(6) . . . . no
N1A Cr2A N23A C24A -148.1(5) . . . . no
N1A Cr2A N23A C25A 87.1(6) . . . . no
N21A Cr2A N23A C24A 114.5(6) . . . . no
N21A Cr2A N23A C25A -10.3(6) . . . . no
N22A Cr2A N23A C24A 31.1(5) . . . . no
N22A Cr2A N23A C25A -93.6(6) . . . . no
N1B Cr1B O1B Cr2B 45.1(3) . . . . no
N2B Cr1B O1B Cr2B -37.4(3) . . . . no
N12B Cr1B O1B Cr2B -133.0(3) . . . . no
N13B Cr1B O1B Cr2B 144.2(3) . . . . no
O1B Cr1B N1B Cr2B -44.2(2) . . . . no
N2B Cr1B N1B Cr2B 42.4(3) . . . . no
N11B Cr1B N1B Cr2B 139.0(3) . . . . no
N13B Cr1B N1B Cr2B -138.3(3) . . . . no
O1B Cr1B N2B Cr2B 36.8(2) . . . . no
N1B Cr1B N2B Cr2B -42.6(3) . . . . no
N11B Cr1B N2B Cr2B -140.4(3) . . . . no
N12B Cr1B N2B Cr2B 136.4(3) . . . . no
Cr2B Cr1B N11B C16B 109.7(5) . . . . no
Cr2B Cr1B N11B C116 -126.1(6) . . . . no
N1B Cr1B N11B C16B 67.5(6) . . . . no
N1B Cr1B N11B C116 -168.3(6) . . . . no
N2B Cr1B N11B C16B 150.2(6) . . . . no
N2B Cr1B N11B C116 -85.5(7) . . . . no
N12B Cr1B N11B C16B -114.4(6) . . . . no
N12B Cr1B N11B C116 9.9(7) . . . . no
N13B Cr1B N11B C16B -31.4(6) . . . . no
N13B Cr1B N11B C116 92.9(7) . . . . no
Cr2B Cr1B N12B C12B 107.6(6) . . . . no
Cr2B Cr1B N12B C13B -128.4(6) . . . . no
O1B Cr1B N12B C12B 151.9(7) . . . . no
O1B Cr1B N12B C13B -84.2(7) . . . . no
N2B Cr1B N12B C12B 65.8(7) . . . . no
N2B Cr1B N12B C13B -170.2(6) . . . . no
N11B Cr1B N12B C12B -31.2(7) . . . . no
N11B Cr1B N12B C13B 92.8(7) . . . . no
O1B Cr1B Cr2B N1B 114.3(4) . . . . no
O1B Cr1B Cr2B N2B -127.2(4) . . . . no
O1B Cr1B Cr2B N21B 176.9(4) . . . . no
O1B Cr1B Cr2B N22B -62.8(4) . . . . no
O1B Cr1B Cr2B N23B 53.0(4) . . . . no
N1B Cr1B Cr2B O1B -114.3(4) . . . . no
N1B Cr1B Cr2B N2B 118.5(4) . . . . no
N1B Cr1B Cr2B N21B 62.6(4) . . . . no
N1B Cr1B Cr2B N22B -177.0(4) . . . . no
N1B Cr1B Cr2B N23B -61.2(4) . . . . no
N2B Cr1B Cr2B O1B 127.2(4) . . . . no
N2B Cr1B Cr2B N1B -118.5(4) . . . . no
N2B Cr1B Cr2B N21B -55.9(4) . . . . no
N2B Cr1B Cr2B N22B 64.4(4) . . . . no
N2B Cr1B Cr2B N23B -179.8(4) . . . . no
N11B Cr1B Cr2B O1B -174.8(4) . . . . no
N11B Cr1B Cr2B N1B -60.5(4) . . . . no
N11B Cr1B Cr2B N2B 58.0(4) . . . . no
N11B Cr1B Cr2B N21B 2.1(5) . . . . no
N11B Cr1B Cr2B N22B 122.5(4) . . . . no
N11B Cr1B Cr2B N23B -121.8(4) . . . . no
N12B Cr1B Cr2B O1B 66.5(4) . . . . no
N12B Cr1B Cr2B N1B -179.3(4) . . . . no
N12B Cr1B Cr2B N2B -60.8(4) . . . . no
N12B Cr1B Cr2B N21B -116.7(4) . . . . no
N12B Cr1B Cr2B N22B 3.7(4) . . . . no
N12B Cr1B Cr2B N23B 119.5(4) . . . . no
N13B Cr1B Cr2B O1B -51.9(4) . . . . no
N13B Cr1B Cr2B N1B 62.4(4) . . . . no
N13B Cr1B Cr2B N2B -179.1(4) . . . . no
N13B Cr1B Cr2B N21B 125.0(4) . . . . no
N13B Cr1B Cr2B N22B -114.6(4) . . . . no
N13B Cr1B Cr2B N23B 1.2(4) . . . . no
N13B Cr1B N12B C13B 10.4(6) . . . . no
Cr2B Cr1B N13B C14B 104.3(6) . . . . no
Cr2B Cr1B N13B C15B -131.3(6) . . . . no
O1B Cr1B N13B C14B 67.9(6) . . . . no
O1B Cr1B N13B C15B -167.6(6) . . . . no
N1B Cr1B N13B C14B 147.6(6) . . . . no
N1B Cr1B N13B C15B -87.9(7) . . . . no
N11B Cr1B N13B C14B -114.9(6) . . . . no
N11B Cr1B N13B C15B 9.5(7) . . . . no
N12B Cr1B N13B C14B -31.4(6) . . . . no
N12B Cr1B N13B C15B 93.1(7) . . . . no
N13B Cr1B N12B C12B -113.6(7) . . . . no
Cr1B Cr2B N23B C25B 136.3(5) . . . . no
O1B Cr2B N23B C25B 173.4(6) . . . . no
N1B Cr2B N23B C24B -143.6(6) . . . . no
O1B Cr2B N23B C24B -63.7(6) . . . . no
N21B Cr2B N23B C24B 116.8(6) . . . . no
N21B Cr2B N23B C25B -6.1(6) . . . . no
N22B Cr2B N23B C24B 33.1(5) . . . . no
N22B Cr2B N23B C25B -89.8(6) . . . . no
N1B Cr2B N2B Cr1B 42.8(3) . . . . no
N21B Cr2B N2B Cr1B 142.6(3) . . . . no
N22B Cr2B N2B Cr1B -133.9(3) . . . . no
Cr1B Cr2B N21B C21B 127.5(5) . . . . no
Cr1B Cr2B N21B C26B -110.6(5) . . . . no
N1B Cr2B N21B C21B 171.3(6) . . . . no
N1B Cr2B N21B C26B -66.8(6) . . . . no
N2B Cr2B N21B C21B 87.6(6) . . . . no
N2B Cr2B N21B C26B -150.5(5) . . . . no
N22B Cr2B N21B C21B -8.9(6) . . . . no
N1B Cr2B N23B C25B 93.5(6) . . . . no
Cr1B Cr2B N22B C22B -109.4(5) . . . . no
Cr1B Cr2B N22B C23B 126.5(5) . . . . no
O1B Cr2B N22B C22B -151.8(6) . . . . no
O1B Cr2B N22B C23B 84.1(6) . . . . no
N2B Cr2B N22B C22B -65.1(6) . . . . no
N2B Cr2B N22B C23B 170.8(6) . . . . no
N21B Cr2B N22B C22B 31.4(6) . . . . no
N21B Cr2B N22B C23B -92.8(6) . . . . no
N23B Cr2B N22B C22B 113.9(6) . . . . no
N23B Cr2B N22B C23B -10.3(6) . . . . no
Cr1B Cr2B N23B C24B -100.8(5) . . . . no
N1B Cr2B O1B Cr1B -45.3(3) . . . . no
N2B Cr2B O1B Cr1B 37.8(3) . . . . no
N22B Cr2B O1B Cr1B 134.7(3) . . . . no
N23B Cr2B O1B Cr1B -142.8(3) . . . . no
O1B Cr2B N1B Cr1B 44.2(3) . . . . no
N2B Cr2B N1B Cr1B -42.9(3) . . . . no
N21B Cr2B N1B Cr1B -138.9(3) . . . . no
N23B Cr2B N1B Cr1B 138.1(3) . . . . no
O1B Cr2B N2B Cr1B -36.9(3) . . . . no
N22B Cr2B N21B C26B 113.0(6) . . . . no
N23B Cr2B N21B C21B -91.7(6) . . . . no
N23B Cr2B N21B C26B 30.2(5) . . . . no
Cr1A N11A C16A C15A 50.9(7) . . . . no
C11A N11A C16A C15A -70.7(9) . . . . no
Cr1A N11A C11A C12A 17.0(9) . . . . no
C16A N11A C11A C12A 134.8(8) . . . . no
Cr1A N12A C12A C11A 51.5(8) . . . . no
Cr1A N12A C13A C14A 15.1(9) . . . . no
C12A N12A C13A C14A 134.3(8) . . . . no
C13A N12A C12A C11A -71.7(10) . . . . no
Cr1A N13A C15A C16A 19.0(9) . . . . no
C14A N13A C15A C16A 136.7(8) . . . . no
Cr1A N13A C14A C13A 49.9(8) . . . . no
C15A N13A C14A C13A -71.1(9) . . . . no
Cr2A N21A C21A C22A -17.0(9) . . . . no
C26A N21A C21A C22A -136.5(8) . . . . no
Cr2A N21A C26A C25A -50.5(8) . . . . no
C21A N21A C26A C25A 72.2(9) . . . . no
Cr2A N22A C23A C24A -16.2(9) . . . . no
C23A N22A C22A C21A 71.4(9) . . . . no
C22A N22A C23A C24A -133.4(8) . . . . no
Cr2A N22A C22A C21A -50.0(8) . . . . no
Cr2A N23A C25A C26A -15.1(9) . . . . no
C25A N23A C24A C23A 75.7(9) . . . . no
C24A N23A C25A C26A -136.1(8) . . . . no
Cr2A N23A C24A C23A -48.1(8) . . . . no
N11A C11A C12A N12A -46.1(10) . . . . no
N12A C13A C14A N13A -43.4(10) . . . . no
N13A C15A C16A N11A -47.1(9) . . . . no
N21A C21A C22A N22A 45.1(10) . . . . no
N22A C23A C24A N23A 42.5(10) . . . . no
N23A C25A C26A N21A 43.4(10) . . . . no
Cr1B N11B C16B C15B 49.3(9) . . . . no
C116 N11B C16B C15B -73.0(11) . . . . no
Cr1B N11B C116 C12B 13.6(10) . . . . no
C16B N11B C116 C12B 133.5(9) . . . . no
Cr1B N12B C12B C116 47.5(10) . . . . no
C13B N12B C12B C116 -74.8(11) . . . . no
Cr1B N12B C13B C14B 13.1(10) . . . . no
C12B N12B C13B C14B 131.9(9) . . . . no
Cr1B N13B C14B C13B 47.8(9) . . . . no
C15B N13B C14B C13B -76.5(11) . . . . no
Cr1B N13B C15B C16B 14.5(10) . . . . no
C14B N13B C15B C16B 134.8(9) . . . . no
Cr2B N21B C21B C22B -16.0(9) . . . . no
C26B N21B C21B C22B -134.0(8) . . . . no
Cr2B N21B C26B C25B -50.2(8) . . . . no
C21B N21B C26B C25B 71.5(9) . . . . no
Cr2B N22B C22B C21B -49.7(9) . . . . no
C23B N22B C22B C21B 72.0(10) . . . . no
Cr2B N22B C23B C24B -15.4(9) . . . . no
C22B N22B C23B C24B -133.2(8) . . . . no
Cr2B N23B C24B C23B -51.4(8) . . . . no
C25B N23B C24B C23B 70.5(10) . . . . no
Cr2B N23B C25B C26B -20.0(9) . . . . no
C24B N23B C25B C26B -137.9(8) . . . . no
N12B C12B C116 N11B -41.7(12) . . . . no
N12B C13B C14B N13B -40.8(11) . . . . no
N13B C15B C16B N11B -41.9(11) . . . . no
N21B C21B C22B N22B 44.4(11) . . . . no
N22B C23B C24B N23B 44.8(10) . . . . no
N23B C25B C26B N21B 46.8(10) . . . . no
